data_7050282
loop_
_publ_author_name
'Antonio de la Hoz'
'Maria del Carmen Mateo'
'Angel Diaz-Ortiz'
'Jose Elguero'
'Concepcion Foces-Foces'
A.Moreno
'Ana Sanchez-Migallon'
'Gema Valiente'

_publ_section_title
;
Green synthesis and self-association of
2,4-diamino-1,3,5-triazine derivatives
;
_journal_name_full 'New J.Chem.(Nouv.J.Chim.)'
_journal_year 2004
_chemical_formula_moiety 'C12 H11 N7'
_chemical_formula_sum 'C12 H11 N7'
_chemical_formula_weight 253.28
_chemical_melting_point 583.15
_chemical_name_common 2,4-diamino-6-(1-phenylpyrazol-3-yl)-1,3,5-triazine
_chemical_name_systematic
;
2,4-diamino-6-(1-phenylpyrazol-3-yl)-1,3,5-triazine
;
_space_group_IT_number 14
_symmetry_cell_setting monoclinic
_symmetry_space_group_name_Hall '-P 2ybc'
_symmetry_space_group_name_H-M 'P 1 21/c 1'
_atom_sites_solution_hydrogens geom
_atom_sites_solution_primary direct
_atom_sites_solution_secondary difmap
_cell_angle_alpha 90.00
_cell_angle_beta 97.286(9)
_cell_angle_gamma 90.00
_cell_formula_units_Z 8
_cell_length_a 12.1135(11)
_cell_length_b 12.4648(9)
_cell_length_c 16.1423(13)
_cell_measurement_reflns_used ?
_cell_measurement_temperature 293(2)
_cell_measurement_theta_max ?
_cell_measurement_theta_min ?
_cell_volume 2417.7(3)
_diffrn_ambient_temperature 293(2)
_diffrn_detector_area_resol_mean ?
_diffrn_measurement_device_type ?
_diffrn_measurement_method ?
_diffrn_radiation_monochromator graphite
_diffrn_radiation_source 'fine-focus sealed tube'
_diffrn_radiation_type CuK\a
_diffrn_radiation_wavelength 1.54180
_diffrn_reflns_av_R_equivalents 0.0222
_diffrn_reflns_av_sigmaI/netI 0.0247
_diffrn_reflns_limit_h_max 12
_diffrn_reflns_limit_h_min -13
_diffrn_reflns_limit_k_max 14
_diffrn_reflns_limit_k_min 0
_diffrn_reflns_limit_l_max 19
_diffrn_reflns_limit_l_min 0
_diffrn_reflns_number 4104
_diffrn_reflns_theta_max 66.94
_diffrn_reflns_theta_min 3.68
_diffrn_standards_decay_% ?
_diffrn_standards_interval_count ?
_diffrn_standards_interval_time ?
_diffrn_standards_number ?
_exptl_absorpt_coefficient_mu 0.760
_exptl_absorpt_correction_T_max 0.8817
_exptl_absorpt_correction_T_min 0.7508
_exptl_absorpt_correction_type ?
_exptl_absorpt_process_details ?
_exptl_crystal_colour colourless
_exptl_crystal_density_diffrn 1.392
_exptl_crystal_density_meas ?
_exptl_crystal_density_method 'not measured'
_exptl_crystal_description prism
_exptl_crystal_F_000 1056
_exptl_crystal_size_max 0.40
_exptl_crystal_size_mid 0.17
_exptl_crystal_size_min 0.17
_refine_ls_extinction_coef 0.0024(6)
_refine_ls_extinction_expression Fc^*^=kFc[1+0.001xFc^2^\l^3^/sin(2\q)]^-1/4^
_refine_ls_extinction_method SHELXL
_refine_ls_goodness_of_fit_ref 1.009
_refine_ls_hydrogen_treatment mixed
_refine_ls_matrix_type full
_refine_ls_number_parameters 390
_refine_ls_number_reflns 3957
_refine_ls_number_restraints 0
_refine_ls_restrained_S_all 1.009
_refine_ls_R_factor_all 0.0901
_refine_ls_R_factor_gt 0.0624
_refine_ls_shift/su_max 0.000
_refine_ls_shift/su_mean 0.000
_refine_ls_structure_factor_coef Fsqd
_refine_ls_weighting_details 'calc w=1/[\s^2^(Fo^2^)+(0.1808P)^2^+1.5406P] where P=(Fo^2^+2Fc^2^)/3'
_refine_ls_weighting_scheme calc
_refine_ls_wR_factor_gt 0.2077
_refine_ls_wR_factor_ref 0.2527
_reflns_number_gt 3026
_reflns_number_total 3957
_reflns_threshold_expression >2sigma(I)
_cod_depositor_comments
;
The following automatic conversions were performed:

'_chemical_melting_point' value '310 C' was changed to '583.15' - it
was converted from degrees Celsius(C) to Kelvins(K).

Automatic conversion script
Id: cif_fix_values 1646 2011-03-28 12:23:43Z adriana 
;
_cod_original_sg_symbol_H-M 'P 21/c'
_cod_database_code 7050282

loop_
_symmetry_equiv_pos_as_xyz
'x, y, z'
'-x, y+1/2, -z+1/2'
'-x, -y, -z'
'x, -y-1/2, z-1/2'

loop_
_atom_site_label
_atom_site_type_symbol
_atom_site_fract_x
_atom_site_fract_y
_atom_site_fract_z
_atom_site_U_iso_or_equiv
_atom_site_adp_type
_atom_site_occupancy
_atom_site_symmetry_multiplicity
_atom_site_calc_flag
_atom_site_refinement_flags
_atom_site_disorder_assembly
_atom_site_disorder_group
N3A N 0.4485(2) 0.0955(2) 0.30585(19) 0.0358(7) Uani 1 1 d . . .
C4A C 0.3609(3) 0.0693(3) 0.3430(2) 0.0337(8) Uani 1 1 d . . .
N5A N 0.2626(2) 0.1185(2) 0.3356(2) 0.0379(8) Uani 1 1 d . . .
C6A C 0.2551(3) 0.2060(3) 0.2850(3) 0.0382(9) Uani 1 1 d . . .
N1A N 0.3372(3) 0.2403(2) 0.2423(2) 0.0401(8) Uani 1 1 d . . .
C2A C 0.4320(3) 0.1841(3) 0.2564(2) 0.0355(8) Uani 1 1 d . . .
N7A N 0.4331(3) -0.1557(2) 0.47427(19) 0.0377(7) Uani 1 1 d . . .
N8A N 0.4496(3) -0.0950(2) 0.40690(19) 0.0378(8) Uani 1 1 d . . .
C9A C 0.3707(3) -0.0195(3) 0.4041(2) 0.0355(8) Uani 1 1 d . . .
C10A C 0.3067(3) -0.0312(3) 0.4696(3) 0.0441(10) Uani 1 1 d . . .
H10A H 0.2476 0.0117 0.4809 0.038(10) Uiso 1 1 calc R . .
C11A C 0.3485(3) -0.1173(3) 0.5129(2) 0.0432(9) Uani 1 1 d . . .
H11A H 0.3238 -0.1453 0.5606 0.051(12) Uiso 1 1 calc R . .
C12A C 0.5025(4) -0.2445(3) 0.5022(3) 0.0431(9) Uani 1 1 d . . .
C13A C 0.6125(4) -0.2463(4) 0.4899(3) 0.0542(11) Uani 1 1 d . . .
H13A H 0.6419 -0.1933 0.4586 0.054(13) Uiso 1 1 calc R . .
C14A C 0.6789(5) -0.3294(5) 0.5255(4) 0.0738(15) Uani 1 1 d . . .
H14A H 0.7539 -0.3316 0.5184 0.083(18) Uiso 1 1 calc R . .
C15A C 0.6350(6) -0.4082(5) 0.5708(4) 0.0810(17) Uani 1 1 d . . .
H15A H 0.6807 -0.4628 0.5949 0.10(2) Uiso 1 1 calc R . .
C16A C 0.5255(5) -0.4070(4) 0.5807(4) 0.0770(16) Uani 1 1 d . . .
H16A H 0.4960 -0.4612 0.6109 0.09(2) Uiso 1 1 calc R . .
C17A C 0.4584(5) -0.3257(4) 0.5461(3) 0.0614(13) Uani 1 1 d . . .
H17A H 0.3831 -0.3253 0.5523 0.077(17) Uiso 1 1 calc R . .
N18A N 0.1616(3) 0.2608(3) 0.2783(3) 0.0504(10) Uani 1 1 d . . .
H81A H 0.100(4) 0.241(3) 0.306(3) 0.048(12) Uiso 1 1 d . . .
H82A H 0.154(4) 0.320(4) 0.242(3) 0.063(14) Uiso 1 1 d . . .
N19A N 0.5191(3) 0.2173(3) 0.2198(2) 0.0473(9) Uani 1 1 d . . .
H91A H 0.580(4) 0.188(4) 0.239(3) 0.045(13) Uiso 1 1 d . . .
H92A H 0.506(4) 0.273(4) 0.188(3) 0.048(12) Uiso 1 1 d . . .
N3B N 0.0461(3) 0.6481(2) 0.1698(2) 0.0406(8) Uani 1 1 d . . .
C4B C 0.1466(3) 0.6927(3) 0.1782(2) 0.0370(9) Uani 1 1 d . . .
N5B N 0.2449(3) 0.6419(2) 0.1918(2) 0.0397(8) Uani 1 1 d . . .
C6B C 0.2358(3) 0.5332(3) 0.1948(2) 0.0376(9) Uani 1 1 d . . .
N1B N 0.1400(3) 0.4789(2) 0.1885(2) 0.0431(8) Uani 1 1 d . . .
C2B C 0.0476(3) 0.5399(3) 0.1764(2) 0.0397(9) Uani 1 1 d . . .
N7B N 0.1046(3) 0.9702(2) 0.1365(2) 0.0445(8) Uani 1 1 d . . .
N8B N 0.0638(3) 0.8694(2) 0.1439(2) 0.0437(8) Uani 1 1 d . . .
C9B C 0.1543(3) 0.8104(3) 0.1694(2) 0.0393(9) Uani 1 1 d . . .
C10B C 0.2516(4) 0.8729(3) 0.1790(3) 0.0499(10) Uani 1 1 d . . .
H10B H 0.3239 0.8502 0.1967 0.10(2) Uiso 1 1 calc R . .
C11B C 0.2167(3) 0.9737(3) 0.1569(3) 0.0486(10) Uani 1 1 d . . .
H11B H 0.2615 1.0342 0.1559 0.058(13) Uiso 1 1 calc R . .
C12B C 0.0322(4) 1.0562(3) 0.1111(3) 0.0490(11) Uani 1 1 d . . .
C13B C -0.0804(4) 1.0448(4) 0.1066(4) 0.0715(15) Uani 1 1 d . . .
H13B H -0.1112 0.9789 0.1181 0.084(18) Uiso 1 1 calc R . .
C14B C -0.1478(5) 1.1314(5) 0.0849(5) 0.099(2) Uani 1 1 d . . .
H14B H -0.2243 1.1245 0.0847 0.078(17) Uiso 1 1 calc R . .
C15B C -0.1052(6) 1.2272(5) 0.0638(5) 0.089(2) Uani 1 1 d . . .
H15B H -0.1522 1.2839 0.0457 0.13(3) Uiso 1 1 calc R . .
C16B C 0.0057(6) 1.2385(4) 0.0694(4) 0.0855(19) Uani 1 1 d . . .
H16B H 0.0354 1.3047 0.0575 0.064(14) Uiso 1 1 calc R . .
C17B C 0.0758(5) 1.1550(4) 0.0924(4) 0.0716(15) Uani 1 1 d . . .
H17B H 0.1524 1.1643 0.0955 0.12(3) Uiso 1 1 calc R . .
N18B N 0.3305(3) 0.4779(3) 0.2039(3) 0.0501(10) Uani 1 1 d . . .
H81B H 0.387(4) 0.510(4) 0.196(3) 0.044(12) Uiso 1 1 d . . .
H82B H 0.329(4) 0.405(4) 0.203(3) 0.055(13) Uiso 1 1 d . . .
N19B N -0.0505(3) 0.4907(3) 0.1696(3) 0.0523(10) Uani 1 1 d . . .
H91B H -0.115(4) 0.532(4) 0.166(3) 0.057(13) Uiso 1 1 d . . .
H92B H -0.054(5) 0.426(5) 0.177(4) 0.080(19) Uiso 1 1 d . . .
